data_4519064
loop_
_publ_author_name
'Herraiz, Ana G.'
'Cramer, Nicolai'

_publ_section_title
;
 Cobalt(III)-Catalyzed Diastereo- and Enantioselective Three-Component
 C--H Functionalization
;
_journal_issue 19
_journal_name_full 'ACS Catalysis'
_journal_page_first 11938
_journal_page_last 11944
_journal_paper_doi 10.1021/acscatal.1c03153
_journal_volume 11
_journal_year 2021
_chemical_absolute_configuration rmad
_chemical_formula_moiety 'C72 H70 Co2 I4 O4, C H Cl3'
_chemical_formula_sum 'C73 H71 Cl3 Co2 I4 O4'
_chemical_formula_weight 1744.10
_space_group_crystal_system orthorhombic
_space_group_IT_number 19
_space_group_name_Hall 'P 2ac 2ab'
_space_group_name_H-M_alt 'P 21 21 21'
_atom_sites_solution_hydrogens geom
_atom_sites_solution_primary dual
_atom_sites_solution_secondary difmap
_audit_creation_date 2021-08-19
_audit_creation_method
;
Olex2 1.3
(compiled 2020.11.12 svn.r5f609507 for OlexSys, GUI svn.r6272)
;
_cell_angle_alpha 90
_cell_angle_beta 90
_cell_angle_gamma 90
_cell_formula_units_Z 4
_cell_length_a 10.41118(8)
_cell_length_b 17.39267(12)
_cell_length_c 36.5868(2)
_cell_measurement_reflns_used 58521
_cell_measurement_temperature 140.00(10)
_cell_measurement_theta_max 71.7450
_cell_measurement_theta_min 3.6430
_cell_volume 6625.07(8)
_computing_cell_refinement 'CrysAlisPro 1.171.41.105a (Rigaku OD, 2021)'
_computing_data_collection 'CrysAlisPro 1.171.41.105a (Rigaku OD, 2021)'
_computing_data_reduction 'CrysAlisPro 1.171.41.105a (Rigaku OD, 2021)'
_computing_molecular_graphics 'Olex2 1.3 (Dolomanov et al., 2009)'
_computing_publication_material 'Olex2 1.3 (Dolomanov et al., 2009)'
_computing_structure_refinement 'ShelXL 2018/3 (Sheldrick, 2015)'
_computing_structure_solution 'ShelXT 2018/2 (Sheldrick, 2015)'
_diffrn_ambient_environment N~2~
_diffrn_ambient_temperature 140.00(10)
_diffrn_detector 'CCD plate'
_diffrn_detector_area_resol_mean 5.2817
_diffrn_detector_type AtlasS2
_diffrn_measured_fraction_theta_full 1.000
_diffrn_measured_fraction_theta_max 1.000
_diffrn_measurement_details
;
List of Runs (angles in degrees, time in seconds):

  # Type    Start    End  Width  t~exp~   \w     \q     \k     \f   Frames
--------------------------------------------------------------------------
  1  \w    -76.00  28.00   1.00    5.00    --  -41.16  87.00 -91.00  104
  2  \w     -3.00  63.00   1.00    5.00    --   41.16 -87.00 151.00   66
  3  \w    116.00 141.00   1.00   20.00    --  103.57  87.00 -91.00   25
  4  \w     44.00  74.00   1.00   20.00    --  103.57 -87.00 151.00   30
  5  \w     -4.00  22.00   1.00    5.00    --   34.00  93.00 -51.05   26
  6  \w     -4.00  21.00   1.00    5.00    --   34.00  93.00  53.27   25
  7  \w   -114.00 -19.00   1.00    5.00    --  -41.16 -38.00 -30.00   95
  8  \w    -85.00  -6.00   1.00    5.00    --  -41.16 125.00  30.00   79
  9  \w   -113.00 -13.00   1.00    5.00    --  -41.16 -57.00 -90.00  100
 10  \w   -114.00 -18.00   1.00    5.00    --  -41.16 -38.00 120.00   96
 11  \w      8.00  33.00   1.00    5.00    --   42.00  83.00  96.90   25
 12  \w     14.00  39.00   1.00    5.00    --   46.00  76.00-142.38   25
 13  \w     16.00  41.00   1.00    5.00    --   50.00  82.00 -12.30   25
 14  \w     16.00  41.00   1.00    5.00    --   50.00  81.00 -54.52   25
 15  \w     16.00  41.00   1.00    5.00    --   50.00  82.00 129.57   25
 16  \w     16.00  41.00   1.00    5.00    --   50.00  82.00-117.14   25
 17  \w     16.00  41.00   1.00    5.00    --   50.00  82.00-168.88   25
 18  \w     16.00  42.00   1.00    5.00    --   50.00  82.00  53.90   26
 19  \w     36.00  62.00   1.00    5.00    --   66.00  70.00  15.85   26
 20  \w     35.00  62.00   1.00    5.00    --   66.00  71.00 106.02   27
 21  \w    117.00 143.00   1.00    5.00    --   70.00  70.00 -15.17   26
 22  \w     39.00  66.00   1.00    5.00    --   70.00  71.00 -45.92   27
 23  \w     40.00  66.00   1.00    5.00    --   70.00  69.00 142.71   26
 24  \w     39.00  74.00   1.00    5.00    --   70.00  71.00-125.21   35
 25  \w     39.00  64.00   1.00    5.00    --   70.00  70.00 -15.17   25
 26  \w     40.00  74.00   1.00    5.00    --   70.00  64.00  83.00   34
 27  \w    117.00 143.00   1.00    5.00    --   70.00  69.00 142.71   26
 28  \w     79.00 132.00   1.00    5.00    --   70.00  71.00-169.64   53
 29  \w     39.00  65.00   1.00    5.00    --   70.00  71.00-169.64   26
 30  \w     39.00  65.00   1.00    5.00    --   70.00  69.00  49.96   26
 31  \w    100.00 126.00   1.00   20.00    --   74.00  71.00 -69.72   26
 32  \w     43.00  69.00   1.00   20.00    --   74.00  71.00 -69.72   26
 33  \w     43.00  69.00   1.00   20.00    --   74.00  69.00-103.63   26
 34  \w     47.00  72.00   1.00   20.00    --   78.00  69.00 121.42   25
 35  \w     48.00  74.00   1.00   20.00    --   78.00  71.00 -99.71   26
 36  \w     52.00 108.00   1.00   20.00    --   82.00  66.00-136.69   56
 37  \w     56.00  82.00   1.00   20.00    --   82.00  71.00 173.22   26
 38  \w     55.00  81.00   1.00   20.00    --   86.00  69.00 -30.40   26
 39  \w     55.00  81.00   1.00   20.00    --   86.00  70.00  -1.77   26
 40  \w     56.00  82.00   1.00   20.00    --   86.00  64.00  89.07   26
 41  \w    120.00 146.00   1.00   20.00    --   86.00  69.00 143.43   26
 42  \w     55.00  81.00   1.00   20.00    --   86.00  69.00 143.43   26
 43  \w     61.00  87.00   1.00   20.00    --   90.00  59.00 -57.08   26
 44  \w     59.00  84.00   1.00   20.00    --   90.00  70.00  19.90   25
 45  \w     63.00 120.00   1.00   20.00    --   90.00  63.00 170.41   57
 46  \w     64.00 163.00   1.00   20.00    --   94.00  71.00  45.20   99
 47  \w    132.00 170.00   1.00   20.00    --   98.00  69.00 102.76   38
 48  \w     67.00  93.00   1.00   20.00    --   98.00  69.00 102.76   26
 49  \w    133.00 170.00   1.00   20.00    --  103.57 125.00   0.00   37
 50  \w    124.00 173.00   1.00   20.00    --  103.57  61.00 -60.00   49
 51  \w    111.00 145.00   1.00   20.00    --  103.57  68.00-116.25   34
 52  \w    109.00 176.00   1.00   20.00    --  103.57  61.00-150.00   67
 53  \w     78.00 161.00   1.00   20.00    --  103.57  44.00-170.18   83
 54  \w     74.00 101.00   1.00   20.00    --  103.57  61.00-150.00   27
 55  \w     73.00  99.00   1.00   20.00    --  103.57  68.00-116.25   26
 56  \w     80.00 106.00   1.00   20.00    --  103.57 -97.00  43.17   26
 57  \w     74.00 159.00   1.00   20.00    --  103.57  61.00  90.00   85
 58  \w     74.00 118.00   1.00   20.00    --  103.57  61.00 -60.00   44
 59  \w     22.00 106.00   1.00   20.00    --  103.57 -94.00 120.00   84
 60  \w     23.00  73.00   1.00   20.00    --  103.57 -97.00  43.17   50
 61  \w     73.00 173.00   1.00   20.00    --  103.57  69.00 128.03  100
 62  \w     75.00 174.00   1.00   20.00    --  103.57  61.00 -90.00   99
 63  \w     46.00 111.00   1.00   20.00    --  103.57-125.00-120.00   65
 64  \w     74.00 100.00   1.00   20.00    --  103.57  61.00-120.00   26
 65  \w     35.00 111.00   1.00   20.00    --  103.57-125.00 -30.00   76
 66  \w     46.00 107.00   1.00   20.00    --  103.57-102.00 -27.31   61
 67  \w     74.00 173.00   1.00   20.00    --  103.57  61.00 -30.00   99
 68  \w     30.00  84.00   1.00   20.00    --  103.57 -94.00  60.00   54
 69  \w     74.00 171.00   1.00   20.00    --  103.57  68.00  17.17   97
 70  \w     43.00  69.00   1.00   20.00    --  103.57 -94.00   0.00   26
;
_diffrn_measurement_device 'four-circle diffractometer'
_diffrn_measurement_device_type 'SuperNova, Dual, Cu at home/near, AtlasS2'
_diffrn_measurement_method '\w scans'
_diffrn_orient_matrix_type 'CrysAlisPro convention (1999,Acta A55,543-557)'
_diffrn_orient_matrix_UB_11 -0.0758343000
_diffrn_orient_matrix_UB_12 0.0324933000
_diffrn_orient_matrix_UB_13 0.0327000000
_diffrn_orient_matrix_UB_21 0.0059747000
_diffrn_orient_matrix_UB_22 -0.0791249000
_diffrn_orient_matrix_UB_23 0.0188746000
_diffrn_orient_matrix_UB_31 0.1269225000
_diffrn_orient_matrix_UB_32 0.0230565000
_diffrn_orient_matrix_UB_33 0.0186240000
_diffrn_radiation_monochromator mirror
_diffrn_radiation_probe x-ray
_diffrn_radiation_type 'Cu K\a'
_diffrn_radiation_wavelength 1.54184
_diffrn_reflns_av_R_equivalents 0.0797
_diffrn_reflns_av_unetI/netI 0.0300
_diffrn_reflns_Laue_measured_fraction_full 1.000
_diffrn_reflns_Laue_measured_fraction_max 1.000
_diffrn_reflns_limit_h_max 12
_diffrn_reflns_limit_h_min -12
_diffrn_reflns_limit_k_max 20
_diffrn_reflns_limit_k_min -20
_diffrn_reflns_limit_l_max 43
_diffrn_reflns_limit_l_min -43
_diffrn_reflns_number 125928
_diffrn_reflns_point_group_measured_fraction_full 1.000
_diffrn_reflns_point_group_measured_fraction_max 1.000
_diffrn_reflns_theta_full 66.600
_diffrn_reflns_theta_max 66.600
_diffrn_reflns_theta_min 3.506
_diffrn_source 'micro-focus sealed X-ray tube'
_diffrn_source_type 'SuperNova (Cu) X-ray Source'
_exptl_absorpt_coefficient_mu 20.054
_exptl_absorpt_correction_T_max 0.560
_exptl_absorpt_correction_T_min 0.057
_exptl_absorpt_correction_type gaussian
_exptl_absorpt_process_details
;
CrysAlisPro 1.171.41.105a (Rigaku Oxford Diffraction, 2021)
Numerical absorption correction based on Gaussian integration over
a multifaceted crystal model.
Empirical absorption correction using spherical harmonics
as implemented in SCALE3 ABSPACK scaling algorithm
;
_exptl_crystal_colour 'clear dark green'
_exptl_crystal_density_diffrn 1.749
_exptl_crystal_description prism
_exptl_crystal_F_000 3432
_exptl_crystal_size_max 0.21
_exptl_crystal_size_mid 0.1
_exptl_crystal_size_min 0.06
_refine_diff_density_max 2.908
_refine_diff_density_min -1.128
_refine_diff_density_rms 0.128
_refine_ls_abs_structure_details
;
 Flack x determined using 4821 quotients [(I+)-(I-)]/[(I+)+(I-)]
 (Parsons, Flack and Wagner, Acta Cryst. B69 (2013) 249-259).
;
_refine_ls_abs_structure_Flack -0.002(4)
_refine_ls_extinction_method none
_refine_ls_goodness_of_fit_ref 1.087
_refine_ls_hydrogen_treatment constr
_refine_ls_matrix_type full
_refine_ls_number_parameters 757
_refine_ls_number_reflns 11706
_refine_ls_number_restraints 1343
_refine_ls_restrained_S_all 1.061
_refine_ls_R_factor_all 0.0465
_refine_ls_R_factor_gt 0.0457
_refine_ls_shift/su_max 0.001
_refine_ls_shift/su_mean 0.000
_refine_ls_structure_factor_coef Fsqd
_refine_ls_weighting_details 'w=1/[\s^2^(Fo^2^)+(0.0607P)^2^+31.3913P] where P=(Fo^2^+2Fc^2^)/3'
_refine_ls_weighting_scheme calc
_refine_ls_wR_factor_gt 0.1226
_refine_ls_wR_factor_ref 0.1232
_reflns_Friedel_coverage 0.801
_reflns_Friedel_fraction_full 1.000
_reflns_Friedel_fraction_max 1.000
_reflns_number_gt 11465
_reflns_number_total 11706
_reflns_threshold_expression 'I > 2\s(I)'
_cod_data_source_file cs1c03153_si_003.cif
_cod_data_source_block agh-r544
_cod_depositor_comments
;
The following automatic conversions were performed:

data item '_exptl_absorpt_correction_type' value 'Gaussian' was
changed to 'gaussian' in accordance with the
/home/data/users/saulius/crontab/automatic-downloads/current/ACS/lib/dictionaries/cif_core.dic
dictionary named 'cif_core.dic' version 2.4.2 last updated on
2011-04-26.

Automatic conversion script
Id: cif_fix_values 7556 2019-12-06 15:28:31Z antanas 
;
_cod_original_cell_volume 6625.08(8)
_cod_database_code 4519064
_shelx_shelxl_version_number 2018/3
_audit_contact_author 'Farzaneh Fadaei Tirani'
_chemical_oxdiff_formula 'C73 H71 Cl3 Co2 I4 O4'
_shelx_space_group_comment
;
The symmetry employed for this shelxl refinement is uniquely defined
by the following loop, which should always be used as a source of
symmetry information in preference to the above space-group names.
They are only intended as comments.
;
_shelx_estimated_absorpt_t_max 0.379
_shelx_estimated_absorpt_t_min 0.102
_reflns_odcompleteness_completeness 99.94
_reflns_odcompleteness_iscentric 1
_reflns_odcompleteness_theta 66.49
_olex2_refinement_description
;
1. Fixed Uiso
 At 1.2 times of:
  All C(H) groups, All C(H,H) groups
 At 1.5 times of:
  All C(H,H,H) groups
2. Uiso/Uaniso restraints and constraints
All non-hydrogen atoms have similar U: within 2A with sigma of 0.005 and sigma
for terminal atoms of 0.01 within 2A
3. Rigid body (RIGU) restrains
 All non-hydrogen atoms
 with sigma for 1-2 distances of 0.004 and sigma for 1-3 distances of 0.004
4.a Ternary CH refined with riding coordinates:
 C73(H73)
4.b Secondary CH2 refined with riding coordinates:
 C7(H7A,H7B), C8(H8A,H8B), C9(H9A,H9B), C10(H10A,H10B), C11(H11A,H11B),
 C13(H13A,H13B), C34(H34A,H34B), C43(H43A,H43B), C44(H44A,H44B), C45(H45A,H45B),
  C46(H46A,H46B), C47(H47A,H47B), C49(H49A,H49B), C70(H70A,H70B)
4.c Aromatic/amide H refined with riding coordinates:
 C2(H2), C5(H5), C16(H16), C18(H18), C19(H19), C20(H20), C21(H21), C26(H26),
 C27(H27), C28(H28), C29(H29), C31(H31), C38(H38), C41(H41), C52(H52), C57(H57),
  C56(H56), C55(H55), C54(H54), C62(H62), C63(H63), C64(H64), C65(H65), C67(H67)
4.d Naphthalene refined as free rotating group:
 C59(C50,C51,C52,C53,C58,C57,C56,C55,C54)
4.e Idealised Me refined as rotating group:
 C12(H12A,H12B,H12C), C35(H35A,H35B,H35C), C36(H36A,H36B,H36C), C48(H48A,H48B,
 H48C), C71(H71A,H71B,H71C), C72(H72A,H72B,H72C)
;
_smtbx_masks_void_probe_radius 1.2
_smtbx_masks_void_truncation_radius 1.2
_olex2_date_sample_data_collection 2021-04-22
_olex2_submission_special_instructions 'No special instructions were received'
_oxdiff_exptl_absorpt_empirical_details
;
Empirical correction (ABSPACK) includes:
- Absorption correction using spherical harmonics
- Frame scaling
- Detector area scaling
- B-factor correction
;
_oxdiff_exptl_absorpt_empirical_full_max 1.705
_oxdiff_exptl_absorpt_empirical_full_min 0.621

loop_
_space_group_symop_operation_xyz
'x, y, z'
'-x+1/2, -y, z+1/2'
'-x, y+1/2, -z+1/2'
'x+1/2, -y+1/2, -z'

loop_
_atom_site_label
_atom_site_type_symbol
_atom_site_fract_x
_atom_site_fract_y
_atom_site_fract_z
_atom_site_U_iso_or_equiv
_atom_site_adp_type
_atom_site_occupancy
_atom_site_site_symmetry_order
_atom_site_calc_flag
_atom_site_refinement_flags_posn
_atom_site_refinement_flags_adp
_atom_site_refinement_flags_occupancy
_atom_site_disorder_assembly
_atom_site_disorder_group
I1 I 0.47668(7) 0.38819(4) 0.65607(2) 0.03312(16) Uani 1 1 d . . . . .
I2 I 0.45146(7) 0.54319(4) 0.59395(2) 0.03390(16) Uani 1 1 d . . . . .
I3 I 0.76679(7) 0.44418(5) 0.59473(2) 0.04260(19) Uani 1 1 d . . . . .
I4 I 0.17333(7) 0.51565(5) 0.65663(2) 0.0479(2) Uani 1 1 d . . . . .
Co1 Co 0.62031(16) 0.50761(10) 0.64313(4) 0.0273(4) Uani 1 1 d . . . . .
Co2 Co 0.29965(16) 0.43005(10) 0.61076(5) 0.0309(4) Uani 1 1 d . . . . .
O1 O 0.4895(9) 0.6848(5) 0.7438(2) 0.0425(17) Uani 1 1 d . U . . .
O2 O 0.7167(8) 0.6507(5) 0.5570(2) 0.0394(16) Uani 1 1 d . U . . .
O3 O 0.3975(11) 0.2400(6) 0.5115(3) 0.059(2) Uani 1 1 d . U . . .
O4 O 0.1790(8) 0.6282(5) 0.5551(2) 0.0426(17) Uani 1 1 d . U . . .
C1 C 0.7111(11) 0.5101(7) 0.6947(3) 0.0350(17) Uani 1 1 d . U . . .
C2 C 0.5863(10) 0.5452(6) 0.6956(3) 0.0308(17) Uani 1 1 d . U . . .
H2 H 0.516629 0.528328 0.710314 0.037 Uiso 1 1 calc R U . . .
C3 C 0.5823(10) 0.6080(6) 0.6716(3) 0.0287(16) Uani 1 1 d . U . . .
C4 C 0.7044(10) 0.6133(6) 0.6536(3) 0.0295(15) Uani 1 1 d . U . . .
C5 C 0.7812(10) 0.5519(6) 0.6680(3) 0.0325(17) Uani 1 1 d . U . . .
H5 H 0.866757 0.540846 0.660700 0.039 Uiso 1 1 calc R U . . .
C6 C 0.7662(13) 0.4504(8) 0.7202(3) 0.0456(19) Uani 1 1 d . U . . .
C7 C 0.6684(14) 0.4210(8) 0.7473(4) 0.050(2) Uani 1 1 d . U . . .
H7A H 0.589506 0.406920 0.733724 0.060 Uiso 1 1 calc R U . . .
H7B H 0.702438 0.373496 0.758576 0.060 Uiso 1 1 calc R U . . .
C8 C 0.6318(15) 0.4761(9) 0.7775(4) 0.055(2) Uani 1 1 d . U . . .
H8A H 0.578233 0.449016 0.795734 0.065 Uiso 1 1 calc R U . . .
H8B H 0.580472 0.518835 0.767161 0.065 Uiso 1 1 calc R U . . .
C9 C 0.7543(16) 0.5093(10) 0.7966(4) 0.060(2) Uani 1 1 d . U . . .
H9A H 0.729098 0.549980 0.814051 0.072 Uiso 1 1 calc R U . . .
H9B H 0.798190 0.467952 0.810352 0.072 Uiso 1 1 calc R U . . .
C10 C 0.8440(15) 0.5419(9) 0.7685(4) 0.059(2) Uani 1 1 d . U . . .
H10A H 0.802530 0.586698 0.756709 0.071 Uiso 1 1 calc R U . . .
H10B H 0.922664 0.560435 0.780939 0.071 Uiso 1 1 calc R U . . .
C11 C 0.8801(14) 0.4862(9) 0.7404(4) 0.053(2) Uani 1 1 d . U . . .
H11A H 0.930562 0.444524 0.751968 0.063 Uiso 1 1 calc R U . . .
H11B H 0.936306 0.511975 0.722359 0.063 Uiso 1 1 calc R U . . .
C12 C 0.8138(16) 0.3812(9) 0.6968(4) 0.059(3) Uani 1 1 d . U . . .
H12A H 0.739667 0.354322 0.686346 0.089 Uiso 1 1 calc R U . . .
H12B H 0.862457 0.345703 0.712338 0.089 Uiso 1 1 calc R U . . .
H12C H 0.869052 0.400017 0.677081 0.089 Uiso 1 1 calc R U . . .
C13 C 0.4790(10) 0.6688(6) 0.6705(3) 0.0285(17) Uani 1 1 d . U . . .
H13A H 0.452054 0.678852 0.645036 0.034 Uiso 1 1 calc R U . . .
H13B H 0.403035 0.652222 0.684776 0.034 Uiso 1 1 calc R U . . .
C14 C 0.5375(11) 0.7394(6) 0.6871(3) 0.0300(16) Uani 1 1 d . U . . .
C15 C 0.5466(12) 0.7453(6) 0.7262(3) 0.0356(17) Uani 1 1 d . U . . .
C16 C 0.6098(12) 0.8060(7) 0.7421(3) 0.0385(19) Uani 1 1 d . U . . .
H16 H 0.615560 0.809398 0.767963 0.046 Uiso 1 1 calc R U . . .
C17 C 0.6648(11) 0.8622(7) 0.7206(3) 0.0381(17) Uani 1 1 d . U . . .
C18 C 0.7295(12) 0.9277(7) 0.7374(3) 0.043(2) Uani 1 1 d . U . . .
H18 H 0.733116 0.931787 0.763252 0.051 Uiso 1 1 calc R U . . .
C19 C 0.7841(13) 0.9826(8) 0.7164(3) 0.046(2) Uani 1 1 d . U . . .
H19 H 0.825192 1.025369 0.727452 0.055 Uiso 1 1 calc R U . . .
C20 C 0.7802(13) 0.9764(7) 0.6783(3) 0.044(2) Uani 1 1 d . U . . .
H20 H 0.817439 1.015826 0.663846 0.053 Uiso 1 1 calc R U . . .
C21 C 0.7243(12) 0.9151(7) 0.6615(3) 0.0404(19) Uani 1 1 d . U . . .
H21 H 0.726404 0.911269 0.635633 0.049 Uiso 1 1 calc R U . . .
C22 C 0.6642(11) 0.8580(6) 0.6818(3) 0.0341(17) Uani 1 1 d . U . . .
C23 C 0.5971(10) 0.7937(6) 0.6655(3) 0.0315(16) Uani 1 1 d . U . . .
C24 C 0.5949(11) 0.7835(6) 0.6246(3) 0.0324(16) Uani 1 1 d . U . . .
C25 C 0.5121(12) 0.8309(6) 0.6035(3) 0.0371(17) Uani 1 1 d . U . . .
C26 C 0.4309(12) 0.8874(7) 0.6198(3) 0.041(2) Uani 1 1 d . U . . .
H26 H 0.430925 0.894010 0.645553 0.050 Uiso 1 1 calc R U . . .
C27 C 0.3523(14) 0.9325(7) 0.5982(4) 0.048(2) Uani 1 1 d . U . . .
H27 H 0.297459 0.969454 0.609280 0.058 Uiso 1 1 calc R U . . .
C28 C 0.3530(14) 0.9242(8) 0.5604(4) 0.050(2) Uani 1 1 d . U . . .
H28 H 0.300756 0.956833 0.545786 0.060 Uiso 1 1 calc R U . . .
C29 C 0.4271(13) 0.8703(7) 0.5441(3) 0.046(2) Uani 1 1 d . U . . .
H29 H 0.427536 0.865940 0.518204 0.055 Uiso 1 1 calc R U . . .
C30 C 0.5038(12) 0.8206(7) 0.5653(3) 0.0394(18) Uani 1 1 d . U . . .
C31 C 0.5756(12) 0.7589(7) 0.5496(3) 0.0373(19) Uani 1 1 d . U . . .
H31 H 0.571077 0.750456 0.523981 0.045 Uiso 1 1 calc R U . . .
C32 C 0.6492(12) 0.7126(6) 0.5701(3) 0.0359(17) Uani 1 1 d . U . . .
C33 C 0.6637(11) 0.7253(6) 0.6085(3) 0.0323(16) Uani 1 1 d . U . . .
C34 C 0.7580(10) 0.6759(6) 0.6293(3) 0.0307(17) Uani 1 1 d . U . . .
H34A H 0.816324 0.651511 0.611392 0.037 Uiso 1 1 calc R U . . .
H34B H 0.810925 0.710262 0.644774 0.037 Uiso 1 1 calc R U . . .
C35 C 0.4836(16) 0.6892(8) 0.7828(3) 0.054(3) Uani 1 1 d . U . . .
H35A H 0.444806 0.738243 0.789981 0.080 Uiso 1 1 calc R U . . .
H35B H 0.570613 0.685725 0.792867 0.080 Uiso 1 1 calc R U . . .
H35C H 0.431438 0.646693 0.792154 0.080 Uiso 1 1 calc R U . . .
C36 C 0.6788(14) 0.6212(7) 0.5226(3) 0.046(3) Uani 1 1 d . U . . .
H36A H 0.687064 0.661524 0.504029 0.068 Uiso 1 1 calc R U . . .
H36B H 0.589284 0.604061 0.523849 0.068 Uiso 1 1 calc R U . . .
H36C H 0.733986 0.577658 0.516090 0.068 Uiso 1 1 calc R U . . .
C37 C 0.2024(12) 0.3238(7) 0.6056(4) 0.0457(19) Uani 1 1 d . U . . .
C38 C 0.3176(11) 0.3226(7) 0.5851(3) 0.040(2) Uani 1 1 d . U . . .
H38 H 0.385697 0.286931 0.588618 0.048 Uiso 1 1 calc R U . . .
C39 C 0.3169(11) 0.3828(7) 0.5584(3) 0.0373(17) Uani 1 1 d . U . . .
C40 C 0.1955(11) 0.4225(7) 0.5626(3) 0.0360(17) Uani 1 1 d . U . . .
C41 C 0.1280(11) 0.3880(7) 0.5917(3) 0.0399(19) Uani 1 1 d . U . . .
H41 H 0.046882 0.404151 0.600801 0.048 Uiso 1 1 calc R U . . .
C42 C 0.1578(16) 0.2620(9) 0.6318(5) 0.066(2) Uani 1 1 d . U . . .
C43 C 0.126(2) 0.2977(11) 0.6684(6) 0.081(3) Uani 1 1 d . U . . .
H43A H 0.065672 0.341326 0.665225 0.097 Uiso 1 1 calc R U . . .
H43B H 0.204584 0.316622 0.680541 0.097 Uiso 1 1 calc R U . . .
C44 C 0.063(2) 0.2332(12) 0.6910(6) 0.090(3) Uani 1 1 d . U . . .
H44A H 0.035202 0.254585 0.714752 0.107 Uiso 1 1 calc R U . . .
H44B H 0.128032 0.193013 0.695918 0.107 Uiso 1 1 calc R U . . .
C45 C -0.063(2) 0.1928(13) 0.6706(6) 0.091(3) Uani 1 1 d . U . . .
H45A H -0.099245 0.152396 0.686559 0.110 Uiso 1 1 calc R U . . .
H45B H -0.129865 0.232007 0.666173 0.110 Uiso 1 1 calc R U . . .
C46 C -0.019(2) 0.1571(12) 0.6337(6) 0.087(3) Uani 1 1 d . U . . .
H46A H 0.045374 0.116115 0.638114 0.104 Uiso 1 1 calc R U . . .
H46B H -0.093242 0.134182 0.620836 0.104 Uiso 1 1 calc R U . . .
C47 C 0.0382(18) 0.2193(11) 0.6114(6) 0.078(3) Uani 1 1 d . U . . .
H47A H -0.028932 0.257812 0.605719 0.094 Uiso 1 1 calc R U . . .
H47B H 0.068698 0.197436 0.587920 0.094 Uiso 1 1 calc R U . . .
C48 C 0.2594(17) 0.1998(10) 0.6372(6) 0.076(4) Uani 1 1 d . U . . .
H48A H 0.243639 0.157420 0.620121 0.114 Uiso 1 1 calc R U . . .
H48B H 0.255107 0.180458 0.662343 0.114 Uiso 1 1 calc R U . . .
H48C H 0.344804 0.221482 0.632654 0.114 Uiso 1 1 calc R U . . .
C49 C 0.4137(12) 0.3925(7) 0.5282(3) 0.041(2) Uani 1 1 d . U . . .
H49A H 0.490505 0.360123 0.532246 0.049 Uiso 1 1 calc R U . . .
H49B H 0.440419 0.446866 0.525548 0.049 Uiso 1 1 calc R U . . .
C59 C 0.2727(7) 0.4160(3) 0.47223(15) 0.0401(18) Uani 1 1 d G U . . .
C50 C 0.3375(7) 0.3655(4) 0.49516(15) 0.0437(18) Uani 1 1 d G U . . .
C51 C 0.3389(7) 0.2873(4) 0.48737(16) 0.051(2) Uani 1 1 d G U . . .
C52 C 0.2753(7) 0.2596(3) 0.45665(16) 0.050(2) Uani 1 1 d G U . . .
H52 H 0.276251 0.206152 0.451329 0.060 Uiso 1 1 calc R U . . .
C53 C 0.2105(5) 0.3101(3) 0.43373(12) 0.0465(19) Uani 1 1 d G U . . .
C58 C 0.2092(5) 0.3884(2) 0.44152(12) 0.0444(18) Uani 1 1 d G U . . .
C57 C 0.1443(7) 0.4389(3) 0.41859(16) 0.050(2) Uani 1 1 d G U . . .
H57 H 0.143444 0.492366 0.423913 0.060 Uiso 1 1 calc R U . . .
C56 C 0.0808(7) 0.4112(4) 0.38787(16) 0.049(2) Uani 1 1 d G U . . .
H56 H 0.036521 0.445779 0.372199 0.059 Uiso 1 1 calc R U . . .
C55 C 0.0822(7) 0.3330(4) 0.38008(15) 0.052(2) Uani 1 1 d G U . . .
H55 H 0.038747 0.314106 0.359083 0.062 Uiso 1 1 calc R U . . .
C54 C 0.1470(7) 0.2825(3) 0.40301(15) 0.049(2) Uani 1 1 d G U . . .
H54 H 0.147895 0.229021 0.397680 0.059 Uiso 1 1 calc R U . . .
C60 C 0.2835(12) 0.5021(7) 0.4824(3) 0.0386(17) Uani 1 1 d . U . . .
C61 C 0.3576(13) 0.5518(8) 0.4599(3) 0.0452(19) Uani 1 1 d . U . . .
C62 C 0.4177(14) 0.5283(9) 0.4281(4) 0.052(2) Uani 1 1 d . U . . .
H62 H 0.412973 0.475580 0.421453 0.062 Uiso 1 1 calc R U . . .
C63 C 0.4842(15) 0.5778(8) 0.4057(4) 0.057(2) Uani 1 1 d . U . . .
H63 H 0.528808 0.559056 0.384914 0.068 Uiso 1 1 calc R U . . .
C64 C 0.4850(15) 0.6556(9) 0.4140(4) 0.057(2) Uani 1 1 d . U . . .
H64 H 0.524145 0.690831 0.397597 0.068 Uiso 1 1 calc R U . . .
C65 C 0.4295(14) 0.6824(8) 0.4458(4) 0.051(2) Uani 1 1 d . U . . .
H65 H 0.435558 0.735306 0.452020 0.062 Uiso 1 1 calc R U . . .
C66 C 0.3628(13) 0.6304(7) 0.4695(3) 0.0457(19) Uani 1 1 d . U . . .
C67 C 0.3069(13) 0.6570(7) 0.5012(3) 0.043(2) Uani 1 1 d . U . . .
H67 H 0.315760 0.709672 0.507702 0.052 Uiso 1 1 calc R U . . .
C68 C 0.2386(12) 0.6085(7) 0.5238(3) 0.0399(17) Uani 1 1 d . U . . .
C69 C 0.2233(11) 0.5280(7) 0.5134(3) 0.0370(17) Uani 1 1 d . U . . .
C70 C 0.1359(11) 0.4794(7) 0.5372(3) 0.0354(18) Uani 1 1 d . U . . .
H70A H 0.082757 0.514781 0.552035 0.042 Uiso 1 1 calc R U . . .
H70B H 0.076852 0.451049 0.520828 0.042 Uiso 1 1 calc R U . . .
C71 C 0.387(2) 0.1604(9) 0.5066(5) 0.080(4) Uani 1 1 d . U . . .
H71A H 0.408415 0.147357 0.481213 0.120 Uiso 1 1 calc R U . . .
H71B H 0.299585 0.143867 0.512058 0.120 Uiso 1 1 calc R U . . .
H71C H 0.447489 0.134234 0.523054 0.120 Uiso 1 1 calc R U . . .
C72 C 0.2184(16) 0.7013(8) 0.5715(4) 0.055(3) Uani 1 1 d . U . . .
H72A H 0.188251 0.743918 0.556200 0.083 Uiso 1 1 calc R U . . .
H72B H 0.312321 0.703078 0.573226 0.083 Uiso 1 1 calc R U . . .
H72C H 0.181115 0.705870 0.595974 0.083 Uiso 1 1 calc R U . . .
Cl1 Cl 0.6675(5) 0.8108(3) 0.26444(15) 0.0882(14) Uani 1 1 d . U . . .
Cl2 Cl 0.6939(6) 0.7181(3) 0.32898(15) 0.0945(16) Uani 1 1 d . U . . .
Cl3 Cl 0.4470(6) 0.7313(4) 0.29262(18) 0.127(3) Uani 1 1 d . U . . .
C73 C 0.589(2) 0.7793(14) 0.3041(6) 0.095(4) Uani 1 1 d . U . . .
H73 H 0.567524 0.824947 0.319579 0.114 Uiso 1 1 calc R U . . .

loop_
_atom_site_aniso_label
_atom_site_aniso_U_11
_atom_site_aniso_U_22
_atom_site_aniso_U_33
_atom_site_aniso_U_23
_atom_site_aniso_U_13
_atom_site_aniso_U_12
I1 0.0339(3) 0.0319(3) 0.0335(3) 0.0019(3) -0.0019(3) -0.0019(3)
I2 0.0367(4) 0.0336(3) 0.0314(3) -0.0011(3) -0.0034(3) -0.0026(3)
I3 0.0360(4) 0.0452(4) 0.0466(4) -0.0117(3) 0.0072(3) 0.0068(3)
I4 0.0400(4) 0.0560(5) 0.0476(4) -0.0032(4) 0.0097(4) 0.0077(3)
Co1 0.0255(8) 0.0294(8) 0.0271(8) -0.0036(6) 0.0005(6) 0.0001(7)
Co2 0.0253(8) 0.0323(9) 0.0351(9) 0.0014(7) -0.0023(7) 0.0001(7)
O1 0.055(4) 0.044(4) 0.028(3) -0.008(3) 0.010(3) -0.007(3)
O2 0.047(4) 0.037(3) 0.034(3) -0.007(3) 0.007(3) 0.000(3)
O3 0.068(5) 0.048(4) 0.061(5) -0.020(4) -0.022(4) 0.015(4)
O4 0.048(4) 0.037(4) 0.043(4) -0.012(3) -0.007(3) 0.000(3)
C1 0.033(4) 0.039(4) 0.033(3) 0.000(3) -0.004(3) 0.001(3)
C2 0.031(4) 0.033(4) 0.029(4) -0.004(3) -0.002(3) -0.003(3)
C3 0.026(3) 0.031(3) 0.029(3) -0.004(3) -0.001(3) -0.002(3)
C4 0.027(3) 0.032(3) 0.030(3) -0.004(3) 0.000(3) -0.001(3)
C5 0.028(4) 0.036(4) 0.034(4) -0.003(3) -0.002(3) 0.000(3)
C6 0.044(4) 0.050(4) 0.043(4) 0.008(3) -0.012(3) -0.001(4)
C7 0.050(5) 0.054(5) 0.045(4) 0.009(4) -0.013(4) -0.008(4)
C8 0.059(5) 0.062(5) 0.042(4) 0.008(4) -0.012(4) -0.011(5)
C9 0.064(5) 0.067(5) 0.049(5) 0.006(4) -0.016(4) -0.012(5)
C10 0.060(5) 0.064(5) 0.053(5) 0.007(4) -0.018(4) -0.013(5)
C11 0.049(5) 0.060(5) 0.049(5) 0.012(4) -0.015(4) -0.007(4)
C12 0.065(8) 0.055(7) 0.058(7) 0.005(5) -0.011(6) 0.019(6)
C13 0.025(4) 0.031(4) 0.030(4) -0.007(3) 0.000(3) 0.003(3)
C14 0.032(3) 0.031(3) 0.027(3) -0.006(3) -0.001(3) 0.004(3)
C15 0.044(4) 0.037(3) 0.025(3) -0.008(3) 0.003(3) -0.001(3)
C16 0.045(4) 0.042(4) 0.028(4) -0.011(3) -0.004(4) 0.000(4)
C17 0.038(4) 0.040(4) 0.036(3) -0.008(3) -0.005(3) 0.002(3)
C18 0.044(4) 0.041(4) 0.043(4) -0.009(4) -0.007(4) 0.001(4)
C19 0.048(5) 0.042(4) 0.047(4) -0.008(4) -0.008(4) -0.002(4)
C20 0.050(5) 0.038(4) 0.045(4) -0.006(4) -0.009(4) -0.004(4)
C21 0.043(4) 0.037(4) 0.042(4) -0.003(3) -0.007(4) -0.002(4)
C22 0.034(4) 0.033(3) 0.035(3) -0.005(3) -0.005(3) 0.003(3)
C23 0.034(4) 0.030(3) 0.031(3) -0.003(3) -0.005(3) 0.003(3)
C24 0.037(4) 0.030(3) 0.030(3) 0.001(3) -0.003(3) -0.001(3)
C25 0.044(4) 0.033(3) 0.035(3) -0.001(3) -0.007(3) 0.000(3)
C26 0.050(4) 0.034(4) 0.041(4) -0.004(4) -0.012(4) 0.007(4)
C27 0.058(5) 0.037(4) 0.049(4) -0.003(4) -0.015(4) 0.009(4)
C28 0.062(5) 0.041(4) 0.047(4) 0.002(4) -0.018(4) 0.005(4)
C29 0.056(5) 0.043(4) 0.039(4) 0.002(4) -0.013(4) 0.001(4)
C30 0.048(4) 0.036(4) 0.035(3) 0.000(3) -0.006(3) -0.004(3)
C31 0.047(4) 0.036(4) 0.029(4) -0.003(3) 0.001(3) -0.005(3)
C32 0.043(4) 0.034(3) 0.031(3) -0.003(3) 0.005(3) -0.004(3)
C33 0.034(4) 0.032(3) 0.030(3) 0.002(3) 0.003(3) -0.006(3)
C34 0.028(4) 0.031(4) 0.033(4) -0.002(3) 0.002(3) -0.004(3)
C35 0.077(8) 0.055(7) 0.029(5) -0.005(5) 0.008(5) -0.008(6)
C36 0.067(7) 0.045(6) 0.025(5) -0.004(4) 0.010(5) -0.003(6)
C37 0.035(4) 0.039(4) 0.063(4) 0.008(4) -0.011(3) 0.001(3)
C38 0.033(4) 0.033(4) 0.053(4) -0.001(4) -0.011(4) 0.003(3)
C39 0.033(3) 0.035(4) 0.044(4) -0.006(3) -0.010(3) 0.002(3)
C40 0.032(4) 0.035(4) 0.041(4) -0.002(3) -0.010(3) -0.001(3)
C41 0.033(4) 0.038(4) 0.049(4) 0.004(4) -0.008(4) 0.001(4)
C42 0.054(4) 0.058(5) 0.087(5) 0.026(4) -0.011(4) -0.006(4)
C43 0.072(6) 0.074(6) 0.096(6) 0.029(5) -0.003(5) -0.004(5)
C44 0.085(6) 0.082(6) 0.102(7) 0.026(6) -0.002(6) -0.006(6)
C45 0.084(7) 0.083(7) 0.106(7) 0.020(6) -0.001(6) -0.012(6)
C46 0.077(6) 0.080(6) 0.104(7) 0.024(6) -0.003(6) -0.013(6)
C47 0.063(5) 0.072(6) 0.100(6) 0.031(5) -0.011(5) -0.009(5)
C48 0.059(7) 0.057(7) 0.112(10) 0.029(7) -0.022(7) -0.007(6)
C49 0.036(4) 0.042(4) 0.045(4) -0.012(4) -0.007(3) 0.002(4)
C59 0.045(4) 0.040(4) 0.035(3) -0.010(3) 0.000(3) -0.004(3)
C50 0.045(4) 0.042(4) 0.043(4) -0.014(3) -0.004(3) 0.002(3)
C51 0.056(4) 0.045(4) 0.051(4) -0.015(3) -0.009(4) 0.007(4)
C52 0.056(5) 0.046(4) 0.047(4) -0.015(4) -0.005(4) -0.004(4)
C53 0.050(4) 0.052(4) 0.037(4) -0.012(3) -0.001(3) -0.014(4)
C58 0.049(4) 0.047(4) 0.037(4) -0.007(3) 0.000(3) -0.009(4)
C57 0.053(5) 0.057(5) 0.039(4) 0.003(4) 0.004(4) -0.007(4)
C56 0.053(5) 0.050(5) 0.043(4) -0.008(4) 0.010(4) -0.018(4)
C55 0.057(5) 0.061(5) 0.038(4) -0.010(4) 0.000(4) -0.023(4)
C54 0.050(5) 0.068(5) 0.029(4) -0.011(4) 0.000(4) -0.041(4)
C60 0.043(4) 0.037(4) 0.037(3) -0.007(3) -0.005(3) -0.006(3)
C61 0.049(4) 0.046(4) 0.041(4) -0.002(3) -0.004(3) -0.011(4)
C62 0.058(5) 0.054(5) 0.042(4) -0.005(4) 0.000(4) -0.016(4)
C63 0.061(5) 0.062(5) 0.046(4) -0.004(4) 0.000(4) -0.019(4)
C64 0.060(5) 0.060(5) 0.049(5) 0.004(4) 0.000(4) -0.019(5)
C65 0.056(5) 0.051(5) 0.047(4) 0.005(4) -0.005(4) -0.015(4)
C66 0.050(4) 0.044(4) 0.043(4) 0.000(3) -0.006(3) -0.011(4)
C67 0.047(4) 0.037(4) 0.045(4) -0.003(4) -0.009(4) -0.006(4)
C68 0.043(4) 0.036(4) 0.041(4) -0.007(3) -0.008(3) -0.001(3)
C69 0.039(4) 0.034(4) 0.038(3) -0.005(3) -0.005(3) -0.002(3)
C70 0.036(4) 0.034(4) 0.037(4) -0.005(3) -0.007(3) 0.001(3)
C71 0.110(10) 0.044(6) 0.086(9) -0.021(7) -0.028(9) 0.027(7)
C72 0.072(8) 0.038(6) 0.056(7) -0.015(5) -0.005(6) 0.002(6)
Cl1 0.080(3) 0.092(3) 0.092(3) -0.011(3) 0.020(2) -0.028(3)
Cl2 0.116(4) 0.081(3) 0.087(3) -0.019(2) 0.030(3) -0.029(3)
Cl3 0.084(3) 0.168(6) 0.129(4) -0.077(4) 0.056(3) -0.069(4)
C73 0.084(7) 0.106(7) 0.096(7) -0.040(7) 0.044(6) -0.040(6)

loop_
_atom_type_symbol
_atom_type_description
_atom_type_scat_dispersion_real
_atom_type_scat_dispersion_imag
_atom_type_scat_source
C C 0.0181 0.0091 'International Tables Vol C Tables 4.2.6.8 and 6.1.1.4'
H H 0.0000 0.0000 'International Tables Vol C Tables 4.2.6.8 and 6.1.1.4'
Cl Cl 0.3639 0.7018 'International Tables Vol C Tables 4.2.6.8 and 6.1.1.4'
Co Co -2.3653 3.6143 'International Tables Vol C Tables 4.2.6.8 and 6.1.1.4'
I I -0.3257 6.8362 'International Tables Vol C Tables 4.2.6.8 and 6.1.1.4'
O O 0.0492 0.0322 'International Tables Vol C Tables 4.2.6.8 and 6.1.1.4'

loop_
_exptl_crystal_face_index_h
_exptl_crystal_face_index_k
_exptl_crystal_face_index_l
_exptl_crystal_face_perp_dist
0 0 1 0.0450
0 0 -1 0.0170
0 1 0 0.0825
0 -1 0 0.1180
-1 -1 -2 0.0604
1 0 2 0.0295
-1 0 -2 0.0295
2 1 -1 0.0395
-2 -1 2 0.0713
0 1 2 0.0740

loop_
_geom_angle_atom_site_label_1
_geom_angle_atom_site_label_2
_geom_angle_atom_site_label_3
_geom_angle
_geom_angle_site_symmetry_1
_geom_angle_site_symmetry_3
_geom_angle_publ_flag
Co2 I1 Co1 93.91(6) . . ?
Co1 I2 Co2 93.87(6) . . ?
I2 Co1 I1 85.82(5) . . ?
I3 Co1 I1 97.06(6) . . ?
I3 Co1 I2 91.53(6) . . ?
C1 Co1 I1 96.4(3) . . ?
C1 Co1 I2 156.9(3) . . ?
C1 Co1 I3 110.9(3) . . ?
C2 Co1 I1 89.1(3) . . ?
C2 Co1 I2 117.1(3) . . ?
C2 Co1 I3 151.2(3) . . ?
C2 Co1 C1 40.2(4) . . ?
C2 Co1 C3 39.6(4) . . ?
C2 Co1 C4 67.6(4) . . ?
C3 Co1 I1 118.1(3) . . ?
C3 Co1 I2 91.1(3) . . ?
C3 Co1 I3 144.8(3) . . ?
C3 Co1 C1 67.5(4) . . ?
C4 Co1 I1 156.6(3) . . ?
C4 Co1 I2 101.7(3) . . ?
C4 Co1 I3 104.8(3) . . ?
C4 Co1 C1 68.2(4) . . ?
C4 Co1 C3 40.6(4) . . ?
C5 Co1 I1 133.4(3) . . ?
C5 Co1 I2 140.4(3) . . ?
C5 Co1 I3 89.0(3) . . ?
C5 Co1 C1 39.8(4) . . ?
C5 Co1 C2 66.9(4) . . ?
C5 Co1 C3 67.5(4) . . ?
C5 Co1 C4 40.7(4) . . ?
I1 Co2 I2 86.06(6) . . ?
I1 Co2 I4 96.21(6) . . ?
I2 Co2 I4 91.53(6) . . ?
C37 Co2 I1 98.8(3) . . ?
C37 Co2 I2 158.7(4) . . ?
C37 Co2 I4 108.4(4) . . ?
C38 Co2 I1 88.4(3) . . ?
C38 Co2 I2 121.0(4) . . ?
C38 Co2 I4 147.5(4) . . ?
C38 Co2 C37 39.2(5) . . ?
C39 Co2 I1 114.6(3) . . ?
C39 Co2 I2 91.6(3) . . ?
C39 Co2 I4 149.2(3) . . ?
C39 Co2 C37 67.4(5) . . ?
C39 Co2 C38 40.0(5) . . ?
C40 Co2 I1 154.2(3) . . ?
C40 Co2 I2 99.5(3) . . ?
C40 Co2 I4 108.7(3) . . ?
C40 Co2 C37 67.5(5) . . ?
C40 Co2 C38 67.1(5) . . ?
C40 Co2 C39 40.6(4) . . ?
C41 Co2 I1 137.6(3) . . ?
C41 Co2 I2 136.0(3) . . ?
C41 Co2 I4 89.0(4) . . ?
C41 Co2 C37 40.7(5) . . ?
C41 Co2 C38 67.0(5) . . ?
C41 Co2 C39 67.9(5) . . ?
C41 Co2 C40 40.0(5) . . ?
C15 O1 C35 116.5(9) . . ?
C32 O2 C36 116.9(10) . . ?
C51 O3 C71 119.0(11) . . ?
C68 O4 C72 116.1(10) . . ?
C2 C1 Co1 67.9(6) . . ?
C2 C1 C6 128.5(11) . . ?
C5 C1 Co1 68.0(6) . . ?
C5 C1 C2 105.2(9) . . ?
C5 C1 C6 125.6(10) . . ?
C6 C1 Co1 135.1(9) . . ?
Co1 C2 H2 124.1 . . ?
C1 C2 Co1 71.8(6) . . ?
C1 C2 H2 124.9 . . ?
C3 C2 Co1 70.7(6) . . ?
C3 C2 C1 110.2(10) . . ?
C3 C2 H2 124.9 . . ?
C2 C3 Co1 69.7(6) . . ?
C2 C3 C4 108.1(9) . . ?
C2 C3 C13 125.8(9) . . ?
C4 C3 Co1 69.7(6) . . ?
C4 C3 C13 125.0(9) . . ?
C13 C3 Co1 135.5(7) . . ?
C3 C4 Co1 69.8(6) . . ?
C3 C4 C34 130.0(9) . . ?
C5 C4 Co1 69.1(6) . . ?
C5 C4 C3 106.0(9) . . ?
C5 C4 C34 123.1(9) . . ?
C34 C4 Co1 133.5(7) . . ?
Co1 C5 H5 124.3 . . ?
C1 C5 Co1 72.2(6) . . ?
C1 C5 C4 110.4(9) . . ?
C1 C5 H5 124.8 . . ?
C4 C5 Co1 70.2(6) . . ?
C4 C5 H5 124.8 . . ?
C1 C6 C7 112.4(11) . . ?
C1 C6 C11 108.3(11) . . ?
C1 C6 C12 108.3(10) . . ?
C7 C6 C11 110.1(11) . . ?
C7 C6 C12 108.3(12) . . ?
C11 C6 C12 109.5(12) . . ?
C6 C7 H7A 108.3 . . ?
C6 C7 H7B 108.3 . . ?
H7A C7 H7B 107.4 . . ?
C8 C7 C6 115.8(12) . . ?
C8 C7 H7A 108.3 . . ?
C8 C7 H7B 108.3 . . ?
C7 C8 H8A 109.5 . . ?
C7 C8 H8B 109.5 . . ?
C7 C8 C9 110.8(13) . . ?
H8A C8 H8B 108.1 . . ?
C9 C8 H8A 109.5 . . ?
C9 C8 H8B 109.5 . . ?
C8 C9 H9A 109.7 . . ?
C8 C9 H9B 109.7 . . ?
H9A C9 H9B 108.2 . . ?
C10 C9 C8 110.0(12) . . ?
C10 C9 H9A 109.7 . . ?
C10 C9 H9B 109.7 . . ?
C9 C10 H10A 109.0 . . ?
C9 C10 H10B 109.0 . . ?
H10A C10 H10B 107.8 . . ?
C11 C10 C9 112.9(13) . . ?
C11 C10 H10A 109.0 . . ?
C11 C10 H10B 109.0 . . ?
C6 C11 H11A 108.7 . . ?
C6 C11 H11B 108.7 . . ?
C10 C11 C6 114.3(13) . . ?
C10 C11 H11A 108.7 . . ?
C10 C11 H11B 108.7 . . ?
H11A C11 H11B 107.6 . . ?
C6 C12 H12A 109.5 . . ?
C6 C12 H12B 109.5 . . ?
C6 C12 H12C 109.5 . . ?
H12A C12 H12B 109.5 . . ?
H12A C12 H12C 109.5 . . ?
H12B C12 H12C 109.5 . . ?
C3 C13 H13A 110.6 . . ?
C3 C13 H13B 110.6 . . ?
H13A C13 H13B 108.7 . . ?
C14 C13 C3 105.9(8) . . ?
C14 C13 H13A 110.6 . . ?
C14 C13 H13B 110.6 . . ?
C15 C14 C13 119.1(10) . . ?
C23 C14 C13 120.9(9) . . ?
C23 C14 C15 119.4(10) . . ?
O1 C15 C14 112.6(9) . . ?
O1 C15 C16 126.8(10) . . ?
C16 C15 C14 120.5(10) . . ?
C15 C16 H16 120.0 . . ?
C15 C16 C17 120.1(10) . . ?
C17 C16 H16 120.0 . . ?
C16 C17 C18 120.2(10) . . ?
C16 C17 C22 122.2(10) . . ?
C22 C17 C18 117.6(11) . . ?
C17 C18 H18 119.8 . . ?
C19 C18 C17 120.4(11) . . ?
C19 C18 H18 119.8 . . ?
C18 C19 H19 120.0 . . ?
C18 C19 C20 120.0(12) . . ?
C20 C19 H19 120.0 . . ?
C19 C20 H20 119.2 . . ?
C21 C20 C19 121.5(12) . . ?
C21 C20 H20 119.2 . . ?
C20 C21 H21 119.6 . . ?
C20 C21 C22 120.7(12) . . ?
C22 C21 H21 119.6 . . ?
C17 C22 C23 117.0(10) . . ?
C21 C22 C17 119.7(10) . . ?
C21 C22 C23 123.3(10) . . ?
C14 C23 C22 120.7(10) . . ?
C14 C23 C24 118.8(9) . . ?
C22 C23 C24 120.5(10) . . ?
C25 C24 C23 118.7(10) . . ?
C33 C24 C23 120.4(10) . . ?
C33 C24 C25 120.7(10) . . ?
C24 C25 C26 122.2(10) . . ?
C30 C25 C24 120.1(11) . . ?
C30 C25 C26 117.7(10) . . ?
C25 C26 H26 119.9 . . ?
C27 C26 C25 120.3(11) . . ?
C27 C26 H26 119.9 . . ?
C26 C27 H27 119.8 . . ?
C26 C27 C28 120.4(12) . . ?
C28 C27 H27 119.8 . . ?
C27 C28 H28 119.6 . . ?
C29 C28 C27 120.9(12) . . ?
C29 C28 H28 119.6 . . ?
C28 C29 H29 119.8 . . ?
C28 C29 C30 120.4(12) . . ?
C30 C29 H29 119.8 . . ?
C25 C30 C31 117.5(11) . . ?
C29 C30 C25 120.1(11) . . ?
C29 C30 C31 122.4(11) . . ?
C30 C31 H31 119.2 . . ?
C32 C31 C30 121.7(10) . . ?
C32 C31 H31 119.2 . . ?
O2 C32 C33 114.2(10) . . ?
C31 C32 O2 124.7(10) . . ?
C31 C32 C33 121.2(11) . . ?
C24 C33 C32 118.8(10) . . ?
C24 C33 C34 122.7(9) . . ?
C32 C33 C34 118.5(10) . . ?
C4 C34 C33 117.8(9) . . ?
C4 C34 H34A 107.9 . . ?
C4 C34 H34B 107.9 . . ?
C33 C34 H34A 107.9 . . ?
C33 C34 H34B 107.9 . . ?
H34A C34 H34B 107.2 . . ?
O1 C35 H35A 109.5 . . ?
O1 C35 H35B 109.5 . . ?
O1 C35 H35C 109.5 . . ?
H35A C35 H35B 109.5 . . ?
H35A C35 H35C 109.5 . . ?
H35B C35 H35C 109.5 . . ?
O2 C36 H36A 109.5 . . ?
O2 C36 H36B 109.5 . . ?
O2 C36 H36C 109.5 . . ?
H36A C36 H36B 109.5 . . ?
H36A C36 H36C 109.5 . . ?
H36B C36 H36C 109.5 . . ?
C38 C37 Co2 69.8(7) . . ?
C38 C37 C41 106.3(11) . . ?
C38 C37 C42 125.7(12) . . ?
C41 C37 Co2 67.4(7) . . ?
C41 C37 C42 127.2(12) . . ?
C42 C37 Co2 135.3(11) . . ?
Co2 C38 H38 126.0 . . ?
C37 C38 Co2 71.0(7) . . ?
C37 C38 H38 124.9 . . ?
C37 C38 C39 110.2(10) . . ?
C39 C38 Co2 69.7(7) . . ?
C39 C38 H38 124.9 . . ?
C38 C39 Co2 70.3(7) . . ?
C38 C39 C40 106.3(11) . . ?
C38 C39 C49 125.4(11) . . ?
C40 C39 Co2 69.0(6) . . ?
C40 C39 C49 127.4(11) . . ?
C49 C39 Co2 133.3(8) . . ?
C39 C40 Co2 70.3(6) . . ?
C39 C40 C70 127.9(11) . . ?
C41 C40 Co2 69.2(6) . . ?
C41 C40 C39 108.2(10) . . ?
C41 C40 C70 123.0(10) . . ?
C70 C40 Co2 134.7(8) . . ?
Co2 C41 H41 123.3 . . ?
C37 C41 Co2 72.0(7) . . ?
C37 C41 H41 125.5 . . ?
C40 C41 Co2 70.8(7) . . ?
C40 C41 C37 109.0(11) . . ?
C40 C41 H41 125.5 . . ?
C37 C42 C47 105.5(12) . . ?
C37 C42 C48 112.0(14) . . ?
C43 C42 C37 109.6(14) . . ?
C43 C42 C47 115.1(15) . . ?
C43 C42 C48 109.2(15) . . ?
C48 C42 C47 105.5(14) . . ?
C42 C43 H43A 110.6 . . ?
C42 C43 H43B 110.6 . . ?
C42 C43 C44 105.6(17) . . ?
H43A C43 H43B 108.7 . . ?
C44 C43 H43A 110.6 . . ?
C44 C43 H43B 110.6 . . ?
C43 C44 H44A 108.8 . . ?
C43 C44 H44B 108.8 . . ?
C43 C44 C45 113.7(17) . . ?
H44A C44 H44B 107.7 . . ?
C45 C44 H44A 108.8 . . ?
C45 C44 H44B 108.8 . . ?
C44 C45 H45A 109.9 . . ?
C44 C45 H45B 109.9 . . ?
H45A C45 H45B 108.3 . . ?
C46 C45 C44 109.1(17) . . ?
C46 C45 H45A 109.9 . . ?
C46 C45 H45B 109.9 . . ?
C45 C46 H46A 110.2 . . ?
C45 C46 H46B 110.2 . . ?
H46A C46 H46B 108.5 . . ?
C47 C46 C45 107.7(18) . . ?
C47 C46 H46A 110.2 . . ?
C47 C46 H46B 110.2 . . ?
C42 C47 H47A 109.1 . . ?
C42 C47 H47B 109.1 . . ?
C46 C47 C42 112.7(16) . . ?
C46 C47 H47A 109.1 . . ?
C46 C47 H47B 109.1 . . ?
H47A C47 H47B 107.8 . . ?
C42 C48 H48A 109.5 . . ?
C42 C48 H48B 109.5 . . ?
C42 C48 H48C 109.5 . . ?
H48A C48 H48B 109.5 . . ?
H48A C48 H48C 109.5 . . ?
H48B C48 H48C 109.5 . . ?
C39 C49 H49A 111.5 . . ?
C39 C49 H49B 111.5 . . ?
H49A C49 H49B 109.3 . . ?
C50 C49 H49A 111.5 . . ?
C50 C49 H49B 111.5 . . ?
C50 C59 C60 115.6(5) . . ?
C58 C59 C60 124.3(5) . . ?
C59 C50 C49 122.5(6) . . ?
C51 C50 C49 117.4(6) . . ?
C51 C50 C59 120.0 . . ?
O3 C51 C50 117.8(5) . . ?
O3 C51 C52 122.1(5) . . ?
C50 C51 C52 120.0 . . ?
C51 C52 H52 120.0 . . ?
C53 C52 C51 120.0 . . ?
C53 C52 H52 120.0 . . ?
C52 C53 C58 120.0 . . ?
C52 C53 C54 120.0 . . ?
C58 C53 C54 120.0 . . ?
C53 C58 C59 120.0 . . ?
C53 C58 C57 120.0 . . ?
C57 C58 C59 120.0 . . ?
C58 C57 H57 120.0 . . ?
C58 C57 C56 120.0 . . ?
C56 C57 H57 120.0 . . ?
C57 C56 H56 120.0 . . ?
C55 C56 C57 120.0 . . ?
C55 C56 H56 120.0 . . ?
C56 C55 H55 120.0 . . ?
C54 C55 C56 120.0 . . ?
C54 C55 H55 120.0 . . ?
C53 C54 H54 120.0 . . ?
C55 C54 C53 120.0 . . ?
C55 C54 H54 120.0 . . ?
C61 C60 C59 119.3(10) . . ?
C69 C60 C59 118.8(10) . . ?
C69 C60 C61 121.9(11) . . ?
C62 C61 C60 123.6(12) . . ?
C62 C61 C66 118.5(12) . . ?
C66 C61 C60 117.8(12) . . ?
C61 C62 H62 118.5 . . ?
C63 C62 C61 122.9(14) . . ?
C63 C62 H62 118.5 . . ?
C62 C63 H63 120.5 . . ?
C62 C63 C64 119.0(14) . . ?
C64 C63 H63 120.5 . . ?
C63 C64 H64 119.6 . . ?
C65 C64 C63 120.8(13) . . ?
C65 C64 H64 119.6 . . ?
C64 C65 H65 120.0 . . ?
C64 C65 C66 119.9(13) . . ?
C66 C65 H65 120.0 . . ?
C61 C66 C65 118.7(12) . . ?
C67 C66 C61 121.2(12) . . ?
C67 C66 C65 120.1(12) . . ?
C66 C67 H67 119.5 . . ?
C68 C67 C66 121.0(11) . . ?
C68 C67 H67 119.5 . . ?
O4 C68 C67 126.2(11) . . ?
O4 C68 C69 114.5(11) . . ?
C67 C68 C69 119.3(11) . . ?
C60 C69 C68 118.6(11) . . ?
C60 C69 C70 124.5(10) . . ?
C68 C69 C70 116.9(10) . . ?
C40 C70 C69 118.5(10) . . ?
C40 C70 H70A 107.7 . . ?
C40 C70 H70B 107.7 . . ?
C69 C70 H70A 107.7 . . ?
C69 C70 H70B 107.7 . . ?
H70A C70 H70B 107.1 . . ?
O3 C71 H71A 109.5 . . ?
O3 C71 H71B 109.5 . . ?
O3 C71 H71C 109.5 . . ?
H71A C71 H71B 109.5 . . ?
H71A C71 H71C 109.5 . . ?
H71B C71 H71C 109.5 . . ?
O4 C72 H72A 109.5 . . ?
O4 C72 H72B 109.5 . . ?
O4 C72 H72C 109.5 . . ?
H72A C72 H72B 109.5 . . ?
H72A C72 H72C 109.5 . . ?
H72B C72 H72C 109.5 . . ?
Cl1 C73 Cl2 109.0(11) . . ?
Cl1 C73 H73 109.0 . . ?
Cl2 C73 H73 109.0 . . ?
Cl3 C73 Cl1 110.1(13) . . ?
Cl3 C73 Cl2 110.9(13) . . ?
Cl3 C73 H73 109.0 . . ?

loop_
_geom_bond_atom_site_label_1
_geom_bond_atom_site_label_2
_geom_bond_distance
_geom_bond_site_symmetry_2
_geom_bond_publ_flag
I1 Co1 2.6029(18) . ?
I1 Co2 2.5835(18) . ?
I2 Co1 2.5904(18) . ?
I2 Co2 2.5979(19) . ?
I3 Co1 2.5841(17) . ?
I4 Co2 2.6003(19) . ?
Co1 C1 2.111(11) . ?
Co1 C2 2.059(10) . ?
Co1 C3 2.072(11) . ?
Co1 C4 2.071(10) . ?
Co1 C5 2.056(11) . ?
Co2 C37 2.115(13) . ?
Co2 C38 2.100(12) . ?
Co2 C39 2.092(12) . ?
Co2 C40 2.075(11) . ?
Co2 C41 2.053(12) . ?
O1 C15 1.368(14) . ?
O1 C35 1.430(14) . ?
O2 C32 1.372(14) . ?
O2 C36 1.416(14) . ?
O3 C51 1.352(11) . ?
O3 C71 1.399(18) . ?
O4 C68 1.348(15) . ?
O4 C72 1.464(15) . ?
C1 C2 1.435(16) . ?
C1 C5 1.421(16) . ?
C1 C6 1.509(16) . ?
C2 H2 0.9500 . ?
C2 C3 1.401(15) . ?
C3 C4 1.436(14) . ?
C3 C13 1.509(14) . ?
C4 C5 1.434(15) . ?
C4 C34 1.511(14) . ?
C5 H5 0.9500 . ?
C6 C7 1.510(19) . ?
C6 C11 1.529(18) . ?
C6 C12 1.56(2) . ?
C7 H7A 0.9900 . ?
C7 H7B 0.9900 . ?
C7 C8 1.51(2) . ?
C8 H8A 0.9900 . ?
C8 H8B 0.9900 . ?
C8 C9 1.56(2) . ?
C9 H9A 0.9900 . ?
C9 H9B 0.9900 . ?
C9 C10 1.50(2) . ?
C10 H10A 0.9900 . ?
C10 H10B 0.9900 . ?
C10 C11 1.46(2) . ?
C11 H11A 0.9900 . ?
C11 H11B 0.9900 . ?
C12 H12A 0.9800 . ?
C12 H12B 0.9800 . ?
C12 H12C 0.9800 . ?
C13 H13A 0.9900 . ?
C13 H13B 0.9900 . ?
C13 C14 1.498(14) . ?
C14 C15 1.438(14) . ?
C14 C23 1.379(16) . ?
C15 C16 1.375(16) . ?
C16 H16 0.9500 . ?
C16 C17 1.379(17) . ?
C17 C18 1.459(16) . ?
C17 C22 1.419(16) . ?
C18 H18 0.9500 . ?
C18 C19 1.352(19) . ?
C19 H19 0.9500 . ?
C19 C20 1.396(18) . ?
C20 H20 0.9500 . ?
C20 C21 1.362(16) . ?
C21 H21 0.9500 . ?
C21 C22 1.388(17) . ?
C22 C23 1.448(15) . ?
C23 C24 1.506(15) . ?
C24 C25 1.421(15) . ?
C24 C33 1.373(15) . ?
C25 C26 1.427(16) . ?
C25 C30 1.412(16) . ?
C26 H26 0.9500 . ?
C26 C27 1.381(17) . ?
C27 H27 0.9500 . ?
C27 C28 1.392(19) . ?
C28 H28 0.9500 . ?
C28 C29 1.352(19) . ?
C29 H29 0.9500 . ?
C29 C30 1.410(17) . ?
C30 C31 1.428(17) . ?
C31 H31 0.9500 . ?
C31 C32 1.341(17) . ?
C32 C33 1.428(15) . ?
C33 C34 1.512(15) . ?
C34 H34A 0.9900 . ?
C34 H34B 0.9900 . ?
C35 H35A 0.9800 . ?
C35 H35B 0.9800 . ?
C35 H35C 0.9800 . ?
C36 H36A 0.9800 . ?
C36 H36B 0.9800 . ?
C36 H36C 0.9800 . ?
C37 C38 1.414(19) . ?
C37 C41 1.449(16) . ?
C37 C42 1.51(2) . ?
C38 H38 0.9500 . ?
C38 C39 1.434(17) . ?
C39 C40 1.447(16) . ?
C39 C49 1.506(18) . ?
C40 C41 1.412(17) . ?
C40 C70 1.492(16) . ?
C41 H41 0.9500 . ?
C42 C43 1.51(3) . ?
C42 C47 1.63(2) . ?
C42 C48 1.53(2) . ?
C43 H43A 0.9900 . ?
C43 H43B 0.9900 . ?
C43 C44 1.54(3) . ?
C44 H44A 0.9900 . ?
C44 H44B 0.9900 . ?
C44 C45 1.66(3) . ?
C45 H45A 0.9900 . ?
C45 H45B 0.9900 . ?
C45 C46 1.56(3) . ?
C46 H46A 0.9900 . ?
C46 H46B 0.9900 . ?
C46 C47 1.48(2) . ?
C47 H47A 0.9900 . ?
C47 H47B 0.9900 . ?
C48 H48A 0.9800 . ?
C48 H48B 0.9800 . ?
C48 H48C 0.9800 . ?
C49 H49A 0.9900 . ?
C49 H49B 0.9900 . ?
C49 C50 1.518(12) . ?
C59 C50 1.3900 . ?
C59 C58 1.3900 . ?
C59 C60 1.546(12) . ?
C50 C51 1.3900 . ?
C51 C52 1.3900 . ?
C52 H52 0.9500 . ?
C52 C53 1.3900 . ?
C53 C58 1.3900 . ?
C53 C54 1.3900 . ?
C58 C57 1.3900 . ?
C57 H57 0.9500 . ?
C57 C56 1.3900 . ?
C56 H56 0.9500 . ?
C56 C55 1.3900 . ?
C55 H55 0.9500 . ?
C55 C54 1.3900 . ?
C54 H54 0.9500 . ?
C60 C61 1.420(18) . ?
C60 C69 1.374(17) . ?
C61 C62 1.382(19) . ?
C61 C66 1.412(18) . ?
C62 H62 0.9500 . ?
C62 C63 1.376(19) . ?
C63 H63 0.9500 . ?
C63 C64 1.39(2) . ?
C64 H64 0.9500 . ?
C64 C65 1.38(2) . ?
C65 H65 0.9500 . ?
C65 C66 1.431(18) . ?
C66 C67 1.381(19) . ?
C67 H67 0.9500 . ?
C67 C68 1.377(18) . ?
C68 C69 1.459(16) . ?
C69 C70 1.515(16) . ?
C70 H70A 0.9900 . ?
C70 H70B 0.9900 . ?
C71 H71A 0.9800 . ?
C71 H71B 0.9800 . ?
C71 H71C 0.9800 . ?
C72 H72A 0.9800 . ?
C72 H72B 0.9800 . ?
C72 H72C 0.9800 . ?
Cl1 C73 1.75(2) . ?
Cl2 C73 1.78(3) . ?
Cl3 C73 1.75(2) . ?
C73 H73 1.0000 . ?

loop_
_geom_torsion_atom_site_label_1
_geom_torsion_atom_site_label_2
_geom_torsion_atom_site_label_3
_geom_torsion_atom_site_label_4
_geom_torsion
_geom_torsion_site_symmetry_1
_geom_torsion_site_symmetry_2
_geom_torsion_site_symmetry_3
_geom_torsion_site_symmetry_4
_geom_torsion_publ_flag
Co1 C1 C2 C3 -60.6(7) . . . . ?
Co1 C1 C5 C4 60.1(7) . . . . ?
Co1 C1 C6 C7 -90.7(14) . . . . ?
Co1 C1 C6 C11 147.5(11) . . . . ?
Co1 C1 C6 C12 28.9(17) . . . . ?
Co1 C2 C3 C4 -59.2(7) . . . . ?
Co1 C2 C3 C13 132.1(10) . . . . ?
Co1 C3 C4 C5 -59.9(7) . . . . ?
Co1 C3 C4 C34 130.4(11) . . . . ?
Co1 C3 C13 C14 -157.1(9) . . . . ?
Co1 C4 C5 C1 -61.3(8) . . . . ?
Co1 C4 C34 C33 73.4(13) . . . . ?
Co2 C37 C38 C39 -58.9(8) . . . . ?
Co2 C37 C41 C40 61.5(8) . . . . ?
Co2 C37 C42 C43 30(2) . . . . ?
Co2 C37 C42 C47 154.9(12) . . . . ?
Co2 C37 C42 C48 -90.9(19) . . . . ?
Co2 C38 C39 C40 -59.9(8) . . . . ?
Co2 C38 C39 C49 129.8(11) . . . . ?
Co2 C39 C40 C41 -59.0(8) . . . . ?
Co2 C39 C40 C70 132.0(12) . . . . ?
Co2 C39 C49 C50 -159.4(8) . . . . ?
Co2 C40 C41 C37 -62.2(9) . . . . ?
Co2 C40 C70 C69 71.6(15) . . . . ?
O1 C15 C16 C17 178.7(11) . . . . ?
O2 C32 C33 C24 -176.7(10) . . . . ?
O2 C32 C33 C34 5.6(14) . . . . ?
O3 C51 C52 C53 176.5(8) . . . . ?
O4 C68 C69 C60 -178.3(10) . . . . ?
O4 C68 C69 C70 4.5(15) . . . . ?
C1 C2 C3 Co1 61.3(8) . . . . ?
C1 C2 C3 C4 2.0(12) . . . . ?
C1 C2 C3 C13 -166.6(9) . . . . ?
C1 C6 C7 C8 -72.8(15) . . . . ?
C1 C6 C11 C10 73.4(15) . . . . ?
C2 C1 C5 Co1 -58.0(7) . . . . ?
C2 C1 C5 C4 2.1(12) . . . . ?
C2 C1 C6 C7 6.1(18) . . . . ?
C2 C1 C6 C11 -115.7(14) . . . . ?
C2 C1 C6 C12 125.7(13) . . . . ?
C2 C3 C4 Co1 59.3(7) . . . . ?
C2 C3 C4 C5 -0.7(11) . . . . ?
C2 C3 C4 C34 -170.4(10) . . . . ?
C2 C3 C13 C14 105.9(11) . . . . ?
C3 C4 C5 Co1 60.3(7) . . . . ?
C3 C4 C5 C1 -1.0(12) . . . . ?
C3 C4 C34 C33 -26.7(16) . . . . ?
C3 C13 C14 C15 -79.2(12) . . . . ?
C3 C13 C14 C23 92.4(12) . . . . ?
C4 C3 C13 C14 -60.9(12) . . . . ?
C5 C1 C2 Co1 58.0(7) . . . . ?
C5 C1 C2 C3 -2.6(12) . . . . ?
C5 C1 C6 C7 175.6(11) . . . . ?
C5 C1 C6 C11 53.8(16) . . . . ?
C5 C1 C6 C12 -64.9(16) . . . . ?
C5 C4 C34 C33 165.2(10) . . . . ?
C6 C1 C2 Co1 -130.9(12) . . . . ?
C6 C1 C2 C3 168.6(11) . . . . ?
C6 C1 C5 Co1 130.6(12) . . . . ?
C6 C1 C5 C4 -169.3(11) . . . . ?
C6 C7 C8 C9 -50.4(16) . . . . ?
C7 C6 C11 C10 -49.9(16) . . . . ?
C7 C8 C9 C10 52.2(17) . . . . ?
C8 C9 C10 C11 -56.1(18) . . . . ?
C9 C10 C11 C6 56.2(16) . . . . ?
C11 C6 C7 C8 48.0(16) . . . . ?
C12 C6 C7 C8 167.7(11) . . . . ?
C12 C6 C11 C10 -168.8(12) . . . . ?
C13 C3 C4 Co1 -132.0(10) . . . . ?
C13 C3 C4 C5 168.1(9) . . . . ?
C13 C3 C4 C34 -1.6(17) . . . . ?
C13 C14 C15 O1 -4.5(15) . . . . ?
C13 C14 C15 C16 174.2(11) . . . . ?
C13 C14 C23 C22 -174.0(10) . . . . ?
C13 C14 C23 C24 4.0(15) . . . . ?
C14 C15 C16 C17 0.2(18) . . . . ?
C14 C23 C24 C25 105.4(12) . . . . ?
C14 C23 C24 C33 -69.3(15) . . . . ?
C15 C14 C23 C22 -2.5(16) . . . . ?
C15 C14 C23 C24 175.6(10) . . . . ?
C15 C16 C17 C18 178.6(11) . . . . ?
C15 C16 C17 C22 -3.0(19) . . . . ?
C16 C17 C18 C19 179.6(12) . . . . ?
C16 C17 C22 C21 -178.2(11) . . . . ?
C16 C17 C22 C23 2.9(17) . . . . ?
C17 C18 C19 C20 -1(2) . . . . ?
C17 C22 C23 C14 -0.1(16) . . . . ?
C17 C22 C23 C24 -178.2(10) . . . . ?
C18 C17 C22 C21 0.3(17) . . . . ?
C18 C17 C22 C23 -178.6(10) . . . . ?
C18 C19 C20 C21 -1(2) . . . . ?
C19 C20 C21 C22 3(2) . . . . ?
C20 C21 C22 C17 -2.2(18) . . . . ?
C20 C21 C22 C23 176.6(11) . . . . ?
C21 C22 C23 C14 -179.0(11) . . . . ?
C21 C22 C23 C24 3.0(17) . . . . ?
C22 C17 C18 C19 1.1(18) . . . . ?
C22 C23 C24 C25 -76.6(14) . . . . ?
C22 C23 C24 C33 108.8(12) . . . . ?
C23 C14 C15 O1 -176.2(10) . . . . ?
C23 C14 C15 C16 2.5(17) . . . . ?
C23 C24 C25 C26 -0.2(17) . . . . ?
C23 C24 C25 C30 -177.4(11) . . . . ?
C23 C24 C33 C32 173.8(10) . . . . ?
C23 C24 C33 C34 -8.6(16) . . . . ?
C24 C25 C26 C27 179.7(12) . . . . ?
C24 C25 C30 C29 -176.5(12) . . . . ?
C24 C25 C30 C31 3.4(17) . . . . ?
C24 C33 C34 C4 77.2(13) . . . . ?
C25 C24 C33 C32 -0.7(16) . . . . ?
C25 C24 C33 C34 176.9(10) . . . . ?
C25 C26 C27 C28 -1(2) . . . . ?
C25 C30 C31 C32 -0.6(18) . . . . ?
C26 C25 C30 C29 6.2(18) . . . . ?
C26 C25 C30 C31 -173.9(11) . . . . ?
C26 C27 C28 C29 2(2) . . . . ?
C27 C28 C29 C30 1(2) . . . . ?
C28 C29 C30 C25 -5(2) . . . . ?
C28 C29 C30 C31 174.9(13) . . . . ?
C29 C30 C31 C32 179.3(12) . . . . ?
C30 C25 C26 C27 -3.1(18) . . . . ?
C30 C31 C32 O2 177.4(11) . . . . ?
C30 C31 C32 C33 -2.9(18) . . . . ?
C31 C32 C33 C24 3.6(17) . . . . ?
C31 C32 C33 C34 -174.1(10) . . . . ?
C32 C33 C34 C4 -105.2(12) . . . . ?
C33 C24 C25 C26 174.4(11) . . . . ?
C33 C24 C25 C30 -2.7(17) . . . . ?
C34 C4 C5 Co1 -129.1(10) . . . . ?
C34 C4 C5 C1 169.6(9) . . . . ?
C35 O1 C15 C14 -174.5(11) . . . . ?
C35 O1 C15 C16 6.9(19) . . . . ?
C36 O2 C32 C31 -18.3(16) . . . . ?
C36 O2 C32 C33 162.0(10) . . . . ?
C37 C38 C39 Co2 59.6(9) . . . . ?
C37 C38 C39 C40 -0.3(13) . . . . ?
C37 C38 C39 C49 -170.6(11) . . . . ?
C37 C42 C43 C44 171.8(14) . . . . ?
C37 C42 C47 C46 -179.2(16) . . . . ?
C38 C37 C41 Co2 -59.2(9) . . . . ?
C38 C37 C41 C40 2.2(14) . . . . ?
C38 C37 C42 C43 127.5(16) . . . . ?
C38 C37 C42 C47 -108.1(16) . . . . ?
C38 C37 C42 C48 6(2) . . . . ?
C38 C39 C40 Co2 60.7(8) . . . . ?
C38 C39 C40 C41 1.7(13) . . . . ?
C38 C39 C40 C70 -167.3(11) . . . . ?
C38 C39 C49 C50 104.7(12) . . . . ?
C39 C40 C41 Co2 59.8(8) . . . . ?
C39 C40 C41 C37 -2.4(13) . . . . ?
C39 C40 C70 C69 -28.2(17) . . . . ?
C39 C49 C50 C59 95.7(9) . . . . ?
C39 C49 C50 C51 -87.1(9) . . . . ?
C40 C39 C49 C50 -63.6(14) . . . . ?
C41 C37 C38 Co2 57.7(8) . . . . ?
C41 C37 C38 C39 -1.2(14) . . . . ?
C41 C37 C42 C43 -64.1(19) . . . . ?
C41 C37 C42 C47 60(2) . . . . ?
C41 C37 C42 C48 174.6(14) . . . . ?
C41 C40 C70 C69 164.3(11) . . . . ?
C42 C37 C38 Co2 -131.9(14) . . . . ?
C42 C37 C38 C39 169.2(13) . . . . ?
C42 C37 C41 Co2 130.5(15) . . . . ?
C42 C37 C41 C40 -168.0(14) . . . . ?
C42 C43 C44 C45 -55(2) . . . . ?
C43 C42 C47 C46 -58(2) . . . . ?
C43 C44 C45 C46 60(2) . . . . ?
C44 C45 C46 C47 -58(2) . . . . ?
C45 C46 C47 C42 57(2) . . . . ?
C47 C42 C43 C44 53.1(19) . . . . ?
C48 C42 C43 C44 -65.2(19) . . . . ?
C48 C42 C47 C46 62(2) . . . . ?
C49 C39 C40 Co2 -129.2(12) . . . . ?
C49 C39 C40 C41 171.8(11) . . . . ?
C49 C39 C40 C70 2.8(19) . . . . ?
C49 C50 C51 O3 6.0(9) . . . . ?
C49 C50 C51 C52 -177.3(7) . . . . ?
C59 C50 C51 O3 -176.6(8) . . . . ?
C59 C50 C51 C52 0.0 . . . . ?
C59 C58 C57 C56 180.0 . . . . ?
C59 C60 C61 C62 2.7(19) . . . . ?
C59 C60 C61 C66 178.5(10) . . . . ?
C59 C60 C69 C68 177.3(9) . . . . ?
C59 C60 C69 C70 -5.7(17) . . . . ?
C50 C59 C58 C53 0.0 . . . . ?
C50 C59 C58 C57 180.0 . . . . ?
C50 C59 C60 C61 109.2(10) . . . . ?
C50 C59 C60 C69 -69.3(11) . . . . ?
C50 C51 C52 C53 0.0 . . . . ?
C51 C52 C53 C58 0.0 . . . . ?
C51 C52 C53 C54 180.0 . . . . ?
C52 C53 C58 C59 0.0 . . . . ?
C52 C53 C58 C57 180.0 . . . . ?
C52 C53 C54 C55 180.0 . . . . ?
C53 C58 C57 C56 0.0 . . . . ?
C58 C59 C50 C49 177.2(8) . . . . ?
C58 C59 C50 C51 0.0 . . . . ?
C58 C59 C60 C61 -67.5(13) . . . . ?
C58 C59 C60 C69 113.9(10) . . . . ?
C58 C53 C54 C55 0.0 . . . . ?
C58 C57 C56 C55 0.0 . . . . ?
C57 C56 C55 C54 0.0 . . . . ?
C56 C55 C54 C53 0.0 . . . . ?
C54 C53 C58 C59 180.0 . . . . ?
C54 C53 C58 C57 0.0 . . . . ?
C60 C59 C50 C49 0.3(9) . . . . ?
C60 C59 C50 C51 -176.9(8) . . . . ?
C60 C59 C58 C53 176.6(8) . . . . ?
C60 C59 C58 C57 -3.4(8) . . . . ?
C60 C61 C62 C63 176.9(14) . . . . ?
C60 C61 C66 C65 -175.7(12) . . . . ?
C60 C61 C66 C67 5.4(19) . . . . ?
C60 C69 C70 C40 77.0(15) . . . . ?
C61 C60 C69 C68 -1.2(18) . . . . ?
C61 C60 C69 C70 175.8(11) . . . . ?
C61 C62 C63 C64 -4(2) . . . . ?
C61 C66 C67 C68 -3(2) . . . . ?
C62 C61 C66 C65 0(2) . . . . ?
C62 C61 C66 C67 -178.6(13) . . . . ?
C62 C63 C64 C65 5(2) . . . . ?
C63 C64 C65 C66 -4(2) . . . . ?
C64 C65 C66 C61 1(2) . . . . ?
C64 C65 C66 C67 -179.8(13) . . . . ?
C65 C66 C67 C68 177.8(13) . . . . ?
C66 C61 C62 C63 1(2) . . . . ?
C66 C67 C68 O4 -179.3(12) . . . . ?
C66 C67 C68 C69 -1.0(19) . . . . ?
C67 C68 C69 C60 3.3(18) . . . . ?
C67 C68 C69 C70 -173.9(11) . . . . ?
C68 C69 C70 C40 -105.9(12) . . . . ?
C69 C60 C61 C62 -178.8(13) . . . . ?
C69 C60 C61 C66 -3.0(19) . . . . ?
C70 C40 C41 Co2 -130.6(11) . . . . ?
C70 C40 C41 C37 167.2(11) . . . . ?
C71 O3 C51 C50 172.6(13) . . . . ?
C71 O3 C51 C52 -3.9(17) . . . . ?
C72 O4 C68 C67 -17.2(18) . . . . ?
C72 O4 C68 C69 164.5(11) . . . . ?

loop_
_exptl_oxdiff_crystal_face_indexfrac_h
_exptl_oxdiff_crystal_face_indexfrac_k
_exptl_oxdiff_crystal_face_indexfrac_l
_exptl_oxdiff_crystal_face_x
_exptl_oxdiff_crystal_face_y
_exptl_oxdiff_crystal_face_z
-0.0000 -0.0000 1.0000 0.0327 0.0189 0.0186
0.0000 0.0000 -1.0000 -0.0327 -0.0189 -0.0186
0.0000 1.0000 0.0001 0.0325 -0.0791 0.0231
-0.0000 -1.0000 -0.0001 -0.0325 0.0791 -0.0231
-1.0000 -1.0000 -2.0001 -0.0221 0.0354 -0.1872
1.0000 -0.0000 2.0000 -0.0104 0.0437 0.1642
-1.0000 0.0000 -2.0000 0.0104 -0.0437 -0.1642
2.0000 1.0000 -0.9998 -0.1519 -0.0860 0.2583
-2.0000 -1.0000 1.9998 0.1846 0.1049 -0.2397
0.0000 1.0000 2.0001 0.0979 -0.0414 0.0603

loop_
_smtbx_masks_void_nr
_smtbx_masks_void_average_x
_smtbx_masks_void_average_y
_smtbx_masks_void_average_z
_smtbx_masks_void_volume
_smtbx_masks_void_count_electrons
_smtbx_masks_void_content
1 0.147 0.068 0.544 33.5 2.5 ?
2 -0.147 0.568 0.956 33.5 1.0 ?
3 0.353 0.932 0.044 33.5 1.9 ?
4 0.647 0.432 0.456 33.5 1.0 ?
